data_2001496
loop_
_publ_author_name
'Blackburn, A. C.'
'Gerkin, R. E.'

_publ_section_title
;
 Structure of hexaaquacobalt(II) perbromate
;
_journal_issue 7
_journal_name_full 'Acta Crystallographica Section C'
_journal_page_first 1271
_journal_page_last 1275
_journal_paper_doi 10.1107/S0108270192013465
_journal_volume 49
_journal_year 1993
_chemical_formula_moiety 'Co1 H12 O6,2(Br1 O4)'
_chemical_formula_sum 'Br2 Co H12 O14'
_chemical_formula_weight 454.83
_space_group_IT_number 164
_symmetry_cell_setting trigonal
_symmetry_space_group_name_Hall '-P 3 2"'
_symmetry_space_group_name_H-M 'P -3 m 1'
_atom_type_scat_source
;
Cromer & Waber (1974) (Co, Br, O),  Stewart, Davidson & Simpson
(1965) (H)
;
_cell_angle_alpha 90
_cell_angle_beta 90
_cell_angle_gamma 120
_cell_formula_units_Z 1
_cell_length_a 7.8906(3)
_cell_length_b 7.8906(3)
_cell_length_c 5.6628(4)
_cell_measurement_reflns_used 25
_cell_measurement_temperature 296
_cell_measurement_theta_max 15.0
_cell_measurement_theta_min 12.5
_cell_volume 305.34(3)
_diffrn_measurement_device 'Rigaku AFC5S'
_diffrn_measurement_method \w-2\q
_diffrn_radiation_type MoK\=\a
_diffrn_radiation_wavelength 0.71073
_diffrn_reflns_av_R_equivalents 0.032
_diffrn_reflns_limit_h_max ' 10 (Parts I,II)'
_diffrn_reflns_limit_h_min -10
_diffrn_reflns_limit_k_max ' 10 (Part I)'
_diffrn_reflns_limit_k_min 0
_diffrn_reflns_limit_l_max ' 9 (Parts I,II)'
_diffrn_reflns_limit_l_min -9
_diffrn_reflns_number 2798
_diffrn_reflns_theta_max 27.5
_diffrn_standards_decay_% +-1.9
_diffrn_standards_interval_count 150
_diffrn_standards_number 6
_exptl_absorpt_coefficient_mu 7.95
_exptl_absorpt_correction_T_max 1.000
_exptl_absorpt_correction_T_min 0.774
_exptl_absorpt_correction_type ' North, Phillips & Mathews (1968), six \y scans averaged'
_exptl_crystal_colour Orange-red
_exptl_crystal_density_diffrn 2.473
_exptl_crystal_description 'Section of clear plate'
_exptl_crystal_size_max 0.23
_exptl_crystal_size_mid 0.19
_exptl_crystal_size_min 0.19
_refine_diff_density_max '0.91 (0.38 \%A from Br)'
_refine_diff_density_min '-0.77 (0.06 \%A from Co)'
_refine_ls_extinction_coef 44E-7(8)
_refine_ls_extinction_method 'Zachariasen (1963,1968)'
_refine_ls_goodness_of_fit_obs 1.33
_refine_ls_hydrogen_treatment refall
_refine_ls_number_parameters 26
_refine_ls_number_reflns 264
_refine_ls_R_factor_obs 0.036
_refine_ls_shift/esd_max <0.01
_refine_ls_structure_factor_coef F
_refine_ls_weighting_details 'w = (2FLp)^2^/[\s~cs~^2^(I)+(0.03I)^2^]'
_refine_ls_weighting_scheme calc
_refine_ls_wR_factor_obs 0.033
_reflns_number_observed 264
_reflns_number_total 290
_reflns_observed_criterion I>0.01\s~I~
_cod_data_source_file cr1038.cif
_cod_data_source_block cr1038_structure_1_of_1
_cod_depositor_comments
;
The following automatic conversions were performed:

'_refine_ls_weighting_scheme' value ' w =
(2FLp)^2^/[\s~cs~^2^(I)+(0.03I)^2^]' was changed to 'calc'. New tag
'_refine_ls_weighting_details' was created. The value of the new tag
was set to 'w = (2FLp)^2^/[\s~cs~^2^(I)+(0.03I)^2^]'.

Automatic conversion script
Id: cif_fix_values 3143 2015-03-26 13:38:13Z robertas 
;
_cod_original_formula_sum 'Br2 Co1 H12 O14'
_cod_database_code 2001496

loop_
_symmetry_equiv_pos_as_xyz
x,y,z
-x,-y,-z
y,y-x,-z
-y,-y+x,+z
x-y,x,-z
-x+y,-x,+z
-y,-x,z
+y,+x,-z
y-x,y,z
-y+x,-y,-z
x,x-y,z
-x,-x+y,-z

loop_
_atom_site_label
_atom_site_fract_x
_atom_site_fract_y
_atom_site_fract_z
Co .0 .0 .0
Br 0.333333333333333 0.666666666666667 .67783(15)
O(1) 0.333333333333333 0.666666666666667 .3953(10)
O(2) .4442(2) .8883 .7737(6)
O(3) .1251(3) -.1251 .2104(7)
H .069(7) -.247(5) .210(6)

loop_
_geom_angle_atom_site_label_1
_geom_angle_atom_site_label_2
_geom_angle_atom_site_label_3
_geom_angle_site_symmetry_1
_geom_angle_site_symmetry_2
_geom_angle_site_symmetry_3
_geom_angle
_geom_angle_publ_flag
O(3) Co O(3) . . 4 90.6(2) yes
O(3) Co O(3) . . 2 180 yes
O(3) Co O(3) . . 3 89.4(2) yes
O(1) Br O(2) . . . 109.70(10) yes
O(2) Br O(2) . . 6_565 109.20(10) yes
H O(3) H . . 7 115(7) yes

loop_
_geom_bond_atom_site_label_1
_geom_bond_atom_site_label_2
_geom_bond_distance
_geom_bond_publ_flag
Co O(3) 2.084(4) yes
Br O(1) 1.600(6) yes
Br O(2) 1.609(3) yes
O(3) H .83(4) yes
